data_7239843
loop_
_publ_author_name
'Sittig, Maria'
'Schmidt, Benny'
'G\"orls, Helmar'
'Bocklitz, Thomas'
'W\"achtler, Maria'
'Zechel, Stefan'
'Hager, Martin D.'
'Dietzek, Benjamin'

_publ_section_title
;
 Fluorescence upconversion by triplet-triplet annihilation in all-organic
 poly(methacrylate)-terpolymers.
;
_journal_issue 7
_journal_name_full 'Physical chemistry chemical physics : PCCP'
_journal_page_first 4072
_journal_page_last 4079
_journal_paper_doi 10.1039/d0cp00232a
_journal_volume 22
_journal_year 2020
_chemical_formula_moiety 'C19 H17 B F2 I2 N2 O'
_chemical_formula_sum 'C19 H17 B F2 I2 N2 O'
_chemical_formula_weight 591.96
_space_group_IT_number 14
_space_group_name_Hall '-P 2ybc'
_space_group_name_H-M_alt 'P 1 21/c 1'
_symmetry_cell_setting monoclinic
_symmetry_space_group_name_Hall '-P 2ybc'
_symmetry_space_group_name_H-M 'P 1 21/c 1'
_atom_sites_solution_hydrogens mixed
_atom_sites_solution_primary direct
_atom_sites_solution_secondary difmap
_audit_creation_method SHELXL-97
_cell_angle_alpha 90
_cell_angle_beta 112.645(1)
_cell_angle_gamma 90
_cell_formula_units_Z 8
_cell_length_a 21.8579(4)
_cell_length_b 10.5698(2)
_cell_length_c 18.2672(4)
_cell_measurement_reflns_used 32978
_cell_measurement_temperature 133(2)
_cell_measurement_theta_max 27.48
_cell_measurement_theta_min 2.18
_cell_volume 3894.98(14)
_computing_cell_refinement DENZO
_computing_data_collection COLLECT
_computing_data_reduction DENZO
_computing_molecular_graphics SHELXTL/PC
_computing_publication_material SHELXL-97
_computing_structure_refinement 'SHELXL-97 (Sheldrick, 2008)'
_computing_structure_solution 'SHELXS-97 (Sheldrick, 2008)'
_diffrn_ambient_temperature 133(2)
_diffrn_measured_fraction_theta_full 0.993
_diffrn_measured_fraction_theta_max 0.993
_diffrn_measurement_device_type KappaCCD
_diffrn_measurement_method 'phi- + omega-scan'
_diffrn_radiation_monochromator graphite
_diffrn_radiation_source 'fine-focus sealed tube'
_diffrn_radiation_type MoK\a
_diffrn_radiation_wavelength 0.71073
_diffrn_reflns_av_R_equivalents 0.0520
_diffrn_reflns_av_sigmaI/netI 0.0596
_diffrn_reflns_limit_h_max 27
_diffrn_reflns_limit_h_min -28
_diffrn_reflns_limit_k_max 13
_diffrn_reflns_limit_k_min -13
_diffrn_reflns_limit_l_max 23
_diffrn_reflns_limit_l_min -19
_diffrn_reflns_number 32978
_diffrn_reflns_theta_full 27.48
_diffrn_reflns_theta_max 27.48
_diffrn_reflns_theta_min 2.18
_exptl_absorpt_coefficient_mu 3.260
_exptl_absorpt_correction_T_max 0.7456
_exptl_absorpt_correction_T_min 0.6276
_exptl_absorpt_correction_type multi-scan
_exptl_absorpt_process_details 'SADABS, Bruker-AXS, 2002'
_exptl_crystal_colour bordeauxe-red
_exptl_crystal_density_diffrn 2.019
_exptl_crystal_density_method 'not measured'
_exptl_crystal_description prism
_exptl_crystal_F_000 2256
_exptl_crystal_size_max 0.088
_exptl_crystal_size_mid 0.082
_exptl_crystal_size_min 0.078
_refine_diff_density_max 1.160
_refine_diff_density_min -1.095
_refine_diff_density_rms 0.188
_refine_ls_extinction_method none
_refine_ls_goodness_of_fit_ref 1.132
_refine_ls_hydrogen_treatment mixed
_refine_ls_matrix_type full
_refine_ls_number_parameters 503
_refine_ls_number_reflns 8873
_refine_ls_number_restraints 0
_refine_ls_restrained_S_all 1.132
_refine_ls_R_factor_all 0.0805
_refine_ls_R_factor_gt 0.0554
_refine_ls_shift/su_max 0.049
_refine_ls_shift/su_mean 0.000
_refine_ls_structure_factor_coef Fsqd
_refine_ls_weighting_details 'calc w=1/[\s^2^(Fo^2^)+(0.0000P)^2^+30.5056P] where P=(Fo^2^+2Fc^2^)/3'
_refine_ls_weighting_scheme calc
_refine_ls_wR_factor_gt 0.0961
_refine_ls_wR_factor_ref 0.1062
_reflns_number_gt 6854
_reflns_number_total 8873
_reflns_threshold_expression >2sigma(I)
_cod_data_source_file d0cp00232a2.cif
_cod_data_source_block FO6401
_cod_depositor_comments 'Adding full bibliography for 7239842--7239843.cif.'
_cod_original_cell_volume 3894.98(13)
_cod_original_sg_symbol_H-M 'P 21/c'
_cod_database_code 7239843

loop_
_symmetry_equiv_pos_as_xyz
'x, y, z'
'-x, y+1/2, -z+1/2'
'-x, -y, -z'
'x, -y-1/2, z-1/2'

loop_
_atom_site_label
_atom_site_type_symbol
_atom_site_fract_x
_atom_site_fract_y
_atom_site_fract_z
_atom_site_U_iso_or_equiv
_atom_site_adp_type
_atom_site_occupancy
_atom_site_symmetry_multiplicity
_atom_site_calc_flag
_atom_site_refinement_flags
I1A I 0.39341(2) 0.55933(5) 0.35454(3) 0.02976(12) Uani 1 1 d .
I2A I 0.11807(2) 0.14114(4) 0.67724(2) 0.02063(11) Uani 1 1 d .
F1A F 0.33414(19) 0.1463(3) 0.5513(2) 0.0251(9) Uani 1 1 d .
F2A F 0.36915(17) 0.3109(3) 0.6364(2) 0.0191(8) Uani 1 1 d .
O1A O -0.0436(2) 0.6048(5) 0.2415(3) 0.0257(11) Uani 1 1 d .
N1A N 0.3123(2) 0.3591(5) 0.4973(3) 0.0162(11) Uani 1 1 d .
N2A N 0.2511(2) 0.2707(4) 0.5752(3) 0.0128(10) Uani 1 1 d .
C1A C 0.3612(3) 0.3862(6) 0.4710(3) 0.0194(14) Uani 1 1 d .
C2A C 0.3370(3) 0.4779(6) 0.4110(4) 0.0217(14) Uani 1 1 d .
C3A C 0.2718(3) 0.5059(6) 0.3980(3) 0.0172(13) Uani 1 1 d .
C4A C 0.2555(3) 0.4306(5) 0.4528(3) 0.0154(12) Uani 1 1 d .
C5A C 0.1972(3) 0.4164(5) 0.4660(3) 0.0130(12) Uani 1 1 d .
C6A C 0.1947(3) 0.3414(5) 0.5277(4) 0.0146(12) Uani 1 1 d .
C7A C 0.1419(3) 0.3149(5) 0.5532(3) 0.0146(13) Uani 1 1 d .
C8A C 0.1671(3) 0.2258(5) 0.6127(3) 0.0159(13) Uani 1 1 d .
C9A C 0.2336(3) 0.1992(5) 0.6257(4) 0.0174(13) Uani 1 1 d .
C10A C 0.4271(3) 0.3232(7) 0.5027(4) 0.0270(16) Uani 1 1 d .
H10A H 0.4221 0.2343 0.4862 0.041 Uiso 1 1 calc R
H10B H 0.4457 0.3281 0.5608 0.041 Uiso 1 1 calc R
H10C H 0.4570 0.3658 0.4820 0.041 Uiso 1 1 calc R
C11A C 0.2302(3) 0.6011(6) 0.3394(4) 0.0228(14) Uani 1 1 d .
H11A H 0.2483 0.6150 0.2986 0.034 Uiso 1 1 calc R
H11B H 0.2304 0.6811 0.3667 0.034 Uiso 1 1 calc R
H11C H 0.1846 0.5697 0.3145 0.034 Uiso 1 1 calc R
C12A C 0.0738(3) 0.3722(6) 0.5258(4) 0.0224(14) Uani 1 1 d .
H12A H 0.0553 0.3585 0.5663 0.034 Uiso 1 1 calc R
H12B H 0.0451 0.3322 0.4760 0.034 Uiso 1 1 calc R
H12C H 0.0766 0.4632 0.5173 0.034 Uiso 1 1 calc R
C13A C 0.2796(3) 0.1098(6) 0.6834(4) 0.0222(14) Uani 1 1 d .
H13A H 0.3255 0.1351 0.6946 0.033 Uiso 1 1 calc R
H13B H 0.2721 0.0242 0.6611 0.033 Uiso 1 1 calc R
H13C H 0.2717 0.1110 0.7327 0.033 Uiso 1 1 calc R
C14A C 0.1329(3) 0.4682(5) 0.4087(3) 0.0130(12) Uani 1 1 d .
C15A C 0.1156(3) 0.5962(5) 0.4074(3) 0.0167(13) Uani 1 1 d .
H15A H 0.1446 0.6534 0.4448 0.020 Uiso 1 1 calc R
C16A C 0.0564(3) 0.6392(6) 0.3517(4) 0.0208(14) Uani 1 1 d .
H16A H 0.0446 0.7258 0.3510 0.025 Uiso 1 1 calc R
C17A C 0.0134(3) 0.5550(6) 0.2960(3) 0.0150(12) Uani 1 1 d .
C18A C 0.0302(3) 0.4294(6) 0.2983(3) 0.0168(13) Uani 1 1 d .
H18A H 0.0008 0.3723 0.2611 0.020 Uiso 1 1 calc R
C19A C 0.0892(3) 0.3847(6) 0.3541(3) 0.0160(13) Uani 1 1 d .
H19A H 0.1000 0.2975 0.3552 0.019 Uiso 1 1 calc R
B1A B 0.3179(3) 0.2675(6) 0.5658(4) 0.0141(14) Uani 1 1 d .
I1B I 0.89881(2) 0.23064(4) 0.84781(3) 0.02686(12) Uani 1 1 d .
I2B I 0.61283(2) 0.56768(5) 1.18054(3) 0.02868(12) Uani 1 1 d .
F1B F 0.83545(19) 0.5935(3) 1.0665(2) 0.0230(8) Uani 1 1 d .
F2B F 0.86806(16) 0.4185(3) 1.14301(19) 0.0168(7) Uani 1 1 d .
O1B O 0.4642(2) 0.1302(4) 0.7311(3) 0.0235(11) Uani 1 1 d .
N1B N 0.8147(3) 0.3900(5) 1.0005(3) 0.0156(11) Uani 1 1 d .
N2B N 0.7506(2) 0.4612(4) 1.0799(3) 0.0128(10) Uani 1 1 d .
C1B C 0.8646(3) 0.3727(6) 0.9753(4) 0.0170(13) Uani 1 1 d .
C2B C 0.8414(3) 0.2940(6) 0.9081(4) 0.0169(13) Uani 1 1 d .
C3B C 0.7755(3) 0.2624(6) 0.8912(3) 0.0153(12) Uani 1 1 d .
C4B C 0.7587(3) 0.3255(5) 0.9501(3) 0.0147(12) Uani 1 1 d .
C5B C 0.6983(3) 0.3325(5) 0.9624(3) 0.0116(12) Uani 1 1 d .
C6B C 0.6945(3) 0.3972(5) 1.0263(3) 0.0127(12) Uani 1 1 d .
C7B C 0.6402(3) 0.4181(5) 1.0493(3) 0.0168(13) Uani 1 1 d .
C8B C 0.6647(3) 0.4953(6) 1.1155(3) 0.0167(13) Uani 1 1 d .
C9B C 0.7321(3) 0.5209(6) 1.1332(3) 0.0162(13) Uani 1 1 d .
C10B C 0.9308(3) 0.4302(7) 1.0146(4) 0.0243(15) Uani 1 1 d .
H10D H 0.9320 0.4794 1.0606 0.036 Uiso 1 1 calc R
H10E H 0.9400 0.4860 0.9772 0.036 Uiso 1 1 calc R
H10F H 0.9644 0.3633 1.0322 0.036 Uiso 1 1 calc R
C11B C 0.7329(3) 0.1797(6) 0.8240(4) 0.0222(14) Uani 1 1 d .
H11D H 0.7552 0.1655 0.7873 0.033 Uiso 1 1 calc R
H11E H 0.6902 0.2213 0.7959 0.033 Uiso 1 1 calc R
H11F H 0.7256 0.0983 0.8451 0.033 Uiso 1 1 calc R
C12B C 0.5704(3) 0.3718(6) 1.0124(4) 0.0192(13) Uani 1 1 d .
H12D H 0.5491 0.3798 1.0507 0.029 Uiso 1 1 calc R
H12E H 0.5702 0.2828 0.9973 0.029 Uiso 1 1 calc R
H12F H 0.5459 0.4224 0.9652 0.029 Uiso 1 1 calc R
C13B C 0.7776(3) 0.6045(7) 1.1965(4) 0.0272(16) Uani 1 1 d .
H13D H 0.8234 0.5758 1.2110 0.041 Uiso 1 1 calc R
H13E H 0.7659 0.6009 1.2431 0.041 Uiso 1 1 calc R
H13F H 0.7733 0.6917 1.1769 0.041 Uiso 1 1 calc R
C14B C 0.6372(3) 0.2777(5) 0.9015(3) 0.0107(11) Uani 1 1 d .
C15B C 0.5937(3) 0.3569(6) 0.8454(3) 0.0151(12) Uani 1 1 d .
H15B H 0.6036 0.4444 0.8459 0.018 Uiso 1 1 calc R
C16B C 0.5350(3) 0.3094(5) 0.7875(3) 0.0148(12) Uani 1 1 d .
H16B H 0.5054 0.3646 0.7490 0.018 Uiso 1 1 calc R
C17B C 0.5207(3) 0.1826(6) 0.7868(3) 0.0155(13) Uani 1 1 d .
C18B C 0.5638(3) 0.1023(6) 0.8445(4) 0.0197(14) Uani 1 1 d .
H18B H 0.5534 0.0152 0.8451 0.024 Uiso 1 1 calc R
C19B C 0.6215(3) 0.1498(5) 0.9005(4) 0.0178(13) Uani 1 1 d .
H19B H 0.6511 0.0946 0.9389 0.021 Uiso 1 1 calc R
B1B B 0.8184(4) 0.4693(6) 1.0737(4) 0.0141(14) Uani 1 1 d .
H1OB H 0.445(4) 0.193(7) 0.711(5) 0.03(2) Uiso 1 1 d .
H1OA H -0.063(3) 0.548(6) 0.218(4) 0.015(19) Uiso 1 1 d .

loop_
_atom_site_aniso_label
_atom_site_aniso_U_11
_atom_site_aniso_U_22
_atom_site_aniso_U_33
_atom_site_aniso_U_23
_atom_site_aniso_U_13
_atom_site_aniso_U_12
I1A 0.0210(2) 0.0490(3) 0.0225(2) -0.0089(2) 0.01197(19) -0.0153(2)
I2A 0.0212(2) 0.0225(2) 0.0184(2) 0.00105(16) 0.00784(17) -0.00472(17)
F1A 0.024(2) 0.0133(17) 0.037(2) -0.0037(16) 0.0110(18) 0.0045(15)
F2A 0.0152(19) 0.0210(18) 0.0162(18) -0.0044(14) 0.0006(15) -0.0004(15)
O1A 0.019(3) 0.021(2) 0.025(3) -0.004(2) -0.006(2) 0.004(2)
N1A 0.009(3) 0.022(3) 0.014(2) 0.000(2) 0.000(2) 0.000(2)
N2A 0.013(3) 0.012(2) 0.012(2) -0.0022(19) 0.004(2) -0.0007(19)
C1A 0.010(3) 0.032(4) 0.014(3) -0.010(3) 0.002(2) -0.002(3)
C2A 0.018(3) 0.030(4) 0.016(3) -0.012(3) 0.005(3) -0.008(3)
C3A 0.011(3) 0.023(3) 0.015(3) -0.006(2) 0.002(2) -0.010(2)
C4A 0.017(3) 0.015(3) 0.015(3) -0.003(2) 0.006(2) -0.002(2)
C5A 0.015(3) 0.010(3) 0.012(3) -0.002(2) 0.004(2) 0.002(2)
C6A 0.011(3) 0.015(3) 0.020(3) 0.003(2) 0.008(2) 0.000(2)
C7A 0.013(3) 0.012(3) 0.013(3) -0.006(2) -0.001(2) -0.003(2)
C8A 0.022(3) 0.014(3) 0.011(3) 0.000(2) 0.005(2) -0.001(2)
C9A 0.022(4) 0.011(3) 0.017(3) -0.001(2) 0.005(3) 0.000(2)
C10A 0.015(4) 0.037(4) 0.027(4) -0.010(3) 0.006(3) 0.003(3)
C11A 0.021(4) 0.029(4) 0.017(3) 0.003(3) 0.006(3) -0.004(3)
C12A 0.016(3) 0.027(4) 0.025(3) 0.006(3) 0.008(3) 0.005(3)
C13A 0.023(4) 0.015(3) 0.023(3) 0.006(3) 0.003(3) 0.005(3)
C14A 0.009(3) 0.018(3) 0.012(3) 0.003(2) 0.004(2) 0.001(2)
C15A 0.017(3) 0.012(3) 0.016(3) -0.007(2) 0.001(3) -0.004(2)
C16A 0.023(4) 0.015(3) 0.021(3) -0.003(2) 0.005(3) 0.004(3)
C17A 0.015(3) 0.019(3) 0.011(3) 0.000(2) 0.004(2) 0.001(2)
C18A 0.015(3) 0.018(3) 0.014(3) -0.003(2) 0.002(2) -0.003(2)
C19A 0.020(3) 0.013(3) 0.018(3) 0.002(2) 0.010(3) 0.002(2)
B1A 0.004(3) 0.020(3) 0.016(3) -0.009(3) 0.001(3) -0.002(3)
I1B 0.0227(2) 0.0374(3) 0.0256(2) 0.00330(19) 0.01497(19) 0.0096(2)
I2B 0.0298(3) 0.0385(3) 0.0228(2) -0.00252(19) 0.0159(2) 0.0083(2)
F1B 0.025(2) 0.0150(18) 0.028(2) 0.0002(15) 0.0085(17) -0.0077(15)
F2B 0.0089(18) 0.0229(19) 0.0149(17) 0.0022(14) 0.0005(14) 0.0029(14)
O1B 0.017(3) 0.017(2) 0.025(2) -0.002(2) -0.005(2) -0.004(2)
N1B 0.014(3) 0.015(2) 0.016(2) 0.001(2) 0.004(2) -0.004(2)
N2B 0.008(2) 0.017(3) 0.012(2) -0.0026(19) 0.001(2) 0.0005(19)
C1B 0.008(3) 0.018(3) 0.021(3) 0.010(2) 0.002(2) -0.001(2)
C2B 0.014(3) 0.021(3) 0.017(3) 0.002(2) 0.007(3) 0.005(2)
C3B 0.013(3) 0.019(3) 0.014(3) 0.003(2) 0.006(2) 0.005(2)
C4B 0.012(3) 0.013(3) 0.016(3) 0.003(2) 0.002(2) 0.001(2)
C5B 0.012(3) 0.008(3) 0.012(3) 0.001(2) 0.002(2) 0.002(2)
C6B 0.012(3) 0.012(3) 0.013(3) -0.002(2) 0.005(2) -0.001(2)
C7B 0.025(4) 0.013(3) 0.015(3) 0.002(2) 0.010(3) 0.003(2)
C8B 0.016(3) 0.024(3) 0.017(3) 0.000(2) 0.014(3) 0.008(3)
C9B 0.015(3) 0.018(3) 0.014(3) 0.001(2) 0.004(2) 0.001(2)
C10B 0.013(3) 0.033(4) 0.023(3) 0.003(3) 0.003(3) -0.008(3)
C11B 0.018(4) 0.031(4) 0.016(3) -0.008(3) 0.004(3) -0.001(3)
C12B 0.011(3) 0.022(3) 0.027(3) -0.004(3) 0.010(3) -0.005(3)
C13B 0.022(4) 0.037(4) 0.021(3) -0.017(3) 0.007(3) -0.006(3)
C14B 0.007(3) 0.012(3) 0.012(3) -0.001(2) 0.002(2) -0.001(2)
C15B 0.013(3) 0.014(3) 0.015(3) 0.002(2) 0.002(2) -0.002(2)
C16B 0.012(3) 0.015(3) 0.016(3) 0.003(2) 0.003(2) 0.004(2)
C17B 0.003(3) 0.024(3) 0.015(3) 0.000(2) -0.002(2) -0.001(2)
C18B 0.025(4) 0.009(3) 0.021(3) 0.000(2) 0.005(3) -0.002(2)
C19B 0.019(3) 0.009(3) 0.019(3) 0.004(2) 0.001(3) 0.003(2)
B1B 0.016(4) 0.013(3) 0.015(3) 0.000(2) 0.008(3) -0.001(3)

loop_
_atom_type_symbol
_atom_type_description
_atom_type_scat_dispersion_real
_atom_type_scat_dispersion_imag
_atom_type_scat_source
C C 0.0033 0.0016 'International Tables Vol C Tables 4.2.6.8 and 6.1.1.4'
H H 0.0000 0.0000 'International Tables Vol C Tables 4.2.6.8 and 6.1.1.4'
B B 0.0013 0.0007 'International Tables Vol C Tables 4.2.6.8 and 6.1.1.4'
N N 0.0061 0.0033 'International Tables Vol C Tables 4.2.6.8 and 6.1.1.4'
O O 0.0106 0.0060 'International Tables Vol C Tables 4.2.6.8 and 6.1.1.4'
F F 0.0171 0.0103 'International Tables Vol C Tables 4.2.6.8 and 6.1.1.4'
I I -0.4742 1.8119 'International Tables Vol C Tables 4.2.6.8 and 6.1.1.4'

loop_
_geom_angle_atom_site_label_1
_geom_angle_atom_site_label_2
_geom_angle_atom_site_label_3
_geom_angle
C17A O1A H1OA 105(5)
C1A N1A C4A 108.7(5)
C1A N1A B1A 126.0(5)
C4A N1A B1A 125.2(5)
C9A N2A C6A 107.7(5)
C9A N2A B1A 126.3(5)
C6A N2A B1A 125.7(5)
N1A C1A C2A 108.1(5)
N1A C1A C10A 122.9(6)
C2A C1A C10A 129.0(6)
C3A C2A C1A 109.5(6)
C3A C2A I1A 126.6(5)
C1A C2A I1A 123.9(5)
C2A C3A C4A 106.2(6)
C2A C3A C11A 124.7(6)
C4A C3A C11A 129.1(6)
C5A C4A N1A 120.2(5)
C5A C4A C3A 132.3(6)
N1A C4A C3A 107.4(5)
C4A C5A C6A 121.5(5)
C4A C5A C14A 121.1(5)
C6A C5A C14A 117.0(5)
C5A C6A N2A 119.9(5)
C5A C6A C7A 131.5(6)
N2A C6A C7A 108.5(5)
C8A C7A C6A 105.2(5)
C8A C7A C12A 125.4(6)
C6A C7A C12A 129.3(5)
C7A C8A C9A 110.0(6)
C7A C8A I2A 127.1(5)
C9A C8A I2A 122.9(4)
N2A C9A C8A 108.4(5)
N2A C9A C13A 123.2(6)
C8A C9A C13A 128.4(6)
C1A C10A H10A 109.5
C1A C10A H10B 109.5
H10A C10A H10B 109.5
C1A C10A H10C 109.5
H10A C10A H10C 109.5
H10B C10A H10C 109.5
C3A C11A H11A 109.5
C3A C11A H11B 109.5
H11A C11A H11B 109.5
C3A C11A H11C 109.5
H11A C11A H11C 109.5
H11B C11A H11C 109.5
C7A C12A H12A 109.5
C7A C12A H12B 109.5
H12A C12A H12B 109.5
C7A C12A H12C 109.5
H12A C12A H12C 109.5
H12B C12A H12C 109.5
C9A C13A H13A 109.5
C9A C13A H13B 109.5
H13A C13A H13B 109.5
C9A C13A H13C 109.5
H13A C13A H13C 109.5
H13B C13A H13C 109.5
C19A C14A C15A 119.4(5)
C19A C14A C5A 117.9(5)
C15A C14A C5A 122.7(5)
C16A C15A C14A 120.1(5)
C16A C15A H15A 120.0
C14A C15A H15A 120.0
C15A C16A C17A 120.1(6)
C15A C16A H16A 120.0
C17A C16A H16A 120.0
O1A C17A C18A 123.5(5)
O1A C17A C16A 116.9(5)
C18A C17A C16A 119.6(6)
C17A C18A C19A 121.0(6)
C17A C18A H18A 119.5
C19A C18A H18A 119.5
C18A C19A C14A 119.9(5)
C18A C19A H19A 120.1
C14A C19A H19A 120.1
F1A B1A F2A 107.6(5)
F1A B1A N2A 111.6(5)
F2A B1A N2A 110.1(5)
F1A B1A N1A 111.7(5)
F2A B1A N1A 108.7(5)
N2A B1A N1A 107.1(5)
C17B O1B H1OB 100(6)
C1B N1B C4B 109.2(5)
C1B N1B B1B 125.8(5)
C4B N1B B1B 125.0(5)
C9B N2B C6B 107.7(5)
C9B N2B B1B 126.5(5)
C6B N2B B1B 125.6(5)
N1B C1B C2B 108.1(5)
N1B C1B C10B 123.2(6)
C2B C1B C10B 128.7(6)
C3B C2B C1B 109.2(5)
C3B C2B I1B 126.2(4)
C1B C2B I1B 124.5(5)
C2B C3B C4B 105.4(5)
C2B C3B C11B 125.7(6)
C4B C3B C11B 128.9(6)
N1B C4B C5B 120.2(5)
N1B C4B C3B 108.1(5)
C5B C4B C3B 131.7(5)
C6B C5B C4B 121.3(5)
C6B C5B C14B 119.6(5)
C4B C5B C14B 118.9(5)
C5B C6B N2B 120.2(5)
C5B C6B C7B 131.0(6)
N2B C6B C7B 108.8(5)
C8B C7B C6B 105.4(5)
C8B C7B C12B 124.7(6)
C6B C7B C12B 129.9(5)
C7B C8B C9B 109.3(5)
C7B C8B I2B 127.2(5)
C9B C8B I2B 123.4(4)
N2B C9B C8B 108.8(5)
N2B C9B C13B 122.9(6)
C8B C9B C13B 128.2(6)
C1B C10B H10D 109.5
C1B C10B H10E 109.5
H10D C10B H10E 109.5
C1B C10B H10F 109.5
H10D C10B H10F 109.5
H10E C10B H10F 109.5
C3B C11B H11D 109.5
C3B C11B H11E 109.5
H11D C11B H11E 109.5
C3B C11B H11F 109.5
H11D C11B H11F 109.5
H11E C11B H11F 109.5
C7B C12B H12D 109.5
C7B C12B H12E 109.5
H12D C12B H12E 109.5
C7B C12B H12F 109.5
H12D C12B H12F 109.5
H12E C12B H12F 109.5
C9B C13B H13D 109.5
C9B C13B H13E 109.5
H13D C13B H13E 109.5
C9B C13B H13F 109.5
H13D C13B H13F 109.5
H13E C13B H13F 109.5
C15B C14B C19B 118.9(5)
C15B C14B C5B 118.8(5)
C19B C14B C5B 122.3(5)
C14B C15B C16B 120.7(5)
C14B C15B H15B 119.6
C16B C15B H15B 119.6
C17B C16B C15B 119.6(5)
C17B C16B H16B 120.2
C15B C16B H16B 120.2
C16B C17B O1B 122.4(5)
C16B C17B C18B 119.9(5)
O1B C17B C18B 117.7(5)
C19B C18B C17B 119.9(6)
C19B C18B H18B 120.1
C17B C18B H18B 120.1
C18B C19B C14B 121.0(5)
C18B C19B H19B 119.5
C14B C19B H19B 119.5
F1B B1B F2B 107.6(5)
F1B B1B N2B 111.3(5)
F2B B1B N2B 110.0(5)
F1B B1B N1B 110.9(5)
F2B B1B N1B 109.4(5)
N2B B1B N1B 107.6(5)

loop_
_geom_bond_atom_site_label_1
_geom_bond_atom_site_label_2
_geom_bond_distance
I1A C2A 2.074(7)
I2A C8A 2.078(6)
F1A B1A 1.383(8)
F2A B1A 1.420(7)
O1A C17A 1.367(7)
O1A H1OA 0.77(7)
N1A C1A 1.360(8)
N1A C4A 1.412(8)
N1A B1A 1.550(9)
N2A C9A 1.356(8)
N2A C6A 1.417(7)
N2A B1A 1.535(8)
C1A C2A 1.405(9)
C1A C10A 1.487(9)
C2A C3A 1.385(9)
C3A C4A 1.428(8)
C3A C11A 1.495(9)
C4A C5A 1.392(8)
C5A C6A 1.397(8)
C5A C14A 1.495(8)
C6A C7A 1.428(9)
C7A C8A 1.382(8)
C7A C12A 1.503(9)
C8A C9A 1.408(9)
C9A C13A 1.483(8)
C10A H10A 0.9800
C10A H10B 0.9800
C10A H10C 0.9800
C11A H11A 0.9800
C11A H11B 0.9800
C11A H11C 0.9800
C12A H12A 0.9800
C12A H12B 0.9800
C12A H12C 0.9800
C13A H13A 0.9800
C13A H13B 0.9800
C13A H13C 0.9800
C14A C19A 1.398(8)
C14A C15A 1.403(8)
C15A C16A 1.379(9)
C15A H15A 0.9500
C16A C17A 1.404(8)
C16A H16A 0.9500
C17A C18A 1.374(8)
C18A C19A 1.383(8)
C18A H18A 0.9500
C19A H19A 0.9500
I1B C2B 2.072(6)
I2B C8B 2.078(6)
F1B B1B 1.384(7)
F2B B1B 1.418(7)
O1B C17B 1.377(7)
O1B H1OB 0.79(8)
N1B C1B 1.351(8)
N1B C4B 1.393(7)
N1B B1B 1.553(8)
N2B C9B 1.346(8)
N2B C6B 1.413(7)
N2B B1B 1.531(9)
C1B C2B 1.407(9)
C1B C10B 1.476(8)
C2B C3B 1.393(9)
C3B C4B 1.430(8)
C3B C11B 1.502(8)
C4B C5B 1.424(8)
C5B C6B 1.383(8)
C5B C14B 1.488(8)
C6B C7B 1.419(9)
C7B C8B 1.384(8)
C7B C12B 1.495(9)
C8B C9B 1.409(9)
C9B C13B 1.489(8)
C10B H10D 0.9800
C10B H10E 0.9800
C10B H10F 0.9800
C11B H11D 0.9800
C11B H11E 0.9800
C11B H11F 0.9800
C12B H12D 0.9800
C12B H12E 0.9800
C12B H12F 0.9800
C13B H13D 0.9800
C13B H13E 0.9800
C13B H13F 0.9800
C14B C15B 1.380(8)
C14B C19B 1.392(8)
C15B C16B 1.404(8)
C15B H15B 0.9500
C16B C17B 1.376(8)
C16B H16B 0.9500
C17B C18B 1.398(8)
C18B C19B 1.376(9)
C18B H18B 0.9500
C19B H19B 0.9500
